data_2240960
loop_
_publ_author_name
'Choi, Hong Dae'
'Lee, Uk'

_publ_section_title
;
 Crystal structure of
 5-bromo-2,4,6-trimethyl-3-[(2-methylphenyl)sulfinyl]-1-benzofuran
;
_journal_coeditor_code TK5377
_journal_issue 8
_journal_name_full 'Acta Crystallographica Section E'
_journal_page_first o602
_journal_page_last o603
_journal_paper_doi 10.1107/S2056989015013687
_journal_volume 71
_journal_year 2015
_chemical_formula_iupac 'C18 H17 Br O2 S'
_chemical_formula_moiety 'C18 H17 Br O2 S'
_chemical_formula_sum 'C18 H17 Br O2 S'
_chemical_formula_weight 377.29
_chemical_name_systematic
;
5-Bromo-2,4,6-trimethyl-3-[(2-methylphenyl)sulfinyl]-1-benzofuran
;
_space_group_crystal_system triclinic
_space_group_IT_number 2
_space_group_name_Hall '-P 1'
_space_group_name_H-M_alt 'P -1'
_symmetry_space_group_name_Hall '-P 1'
_symmetry_space_group_name_H-M 'P -1'
_atom_sites_solution_hydrogens difmap
_atom_sites_solution_primary direct
_atom_sites_solution_secondary difmap
_audit_creation_method 'form.cif (version 2.0)'
_cell_angle_alpha 67.2650(10)
_cell_angle_beta 86.5930(10)
_cell_angle_gamma 79.3840(10)
_cell_formula_units_Z 2
_cell_length_a 7.4011(2)
_cell_length_b 10.6609(2)
_cell_length_c 11.1857(2)
_cell_measurement_reflns_used 7576
_cell_measurement_temperature 173(2)
_cell_measurement_theta_max 28.32
_cell_measurement_theta_min 2.80
_cell_volume 800.00(3)
_computing_cell_refinement
;
<i>SAINT</i> (Bruker, 2009)
;
_computing_data_collection
;
<i>APEX2</i> (Bruker, 2009)
;
_computing_data_reduction
;
<i>SAINT</i> (Bruker, 2009)
;
_computing_molecular_graphics
;
ORTEP-3 for Windows (Farrugia, 2012) and DIAMOND
(Brandenburg,1998)
;
_computing_publication_material
;
<i>SHELXL2014</i> (Sheldrick, 2015)
;
_computing_structure_refinement
;
<i>SHELXL2014</i> (Sheldrick, 2015)
;
_computing_structure_solution
;
<i>SHELXS97</i> (Sheldrick, 2008)
;
_diffrn_ambient_temperature 173(2)
_diffrn_detector_area_resol_mean 10.0
_diffrn_measured_fraction_theta_full 1.000
_diffrn_measured_fraction_theta_max 0.995
_diffrn_measurement_device_type 'Bruker SMART APEXII CCD'
_diffrn_measurement_method '\f and \w scans'
_diffrn_radiation_type MoK\a
_diffrn_radiation_wavelength 0.71073
_diffrn_reflns_av_R_equivalents 0.0463
_diffrn_reflns_limit_h_max 9
_diffrn_reflns_limit_h_min -9
_diffrn_reflns_limit_k_max 14
_diffrn_reflns_limit_k_min -14
_diffrn_reflns_limit_l_max 14
_diffrn_reflns_limit_l_min -14
_diffrn_reflns_number 14745
_diffrn_reflns_theta_full 25.242
_diffrn_reflns_theta_max 28.379
_diffrn_reflns_theta_min 1.974
_exptl_absorpt_coefficient_mu 2.704
_exptl_absorpt_correction_T_max 0.7457
_exptl_absorpt_correction_T_min 0.2687
_exptl_absorpt_correction_type multi-scan
_exptl_absorpt_process_details
;
(<i>SADABS</i>; Bruker, 2009)
;
_exptl_crystal_colour colourless
_exptl_crystal_density_diffrn 1.566
_exptl_crystal_description block
_exptl_crystal_F_000 384
_exptl_crystal_size_max 0.60
_exptl_crystal_size_mid 0.54
_exptl_crystal_size_min 0.48
_refine_diff_density_max 0.480
_refine_diff_density_min -0.789
_refine_ls_extinction_coef 0.040(2)
_refine_ls_extinction_expression Fc^*^=kFc[1+0.001xFc^2^\l^3^/sin(2\q)]^-1/4^
_refine_ls_extinction_method
;
SHELXL2014 (Sheldrick 2014
;
_refine_ls_goodness_of_fit_ref 1.047
_refine_ls_hydrogen_treatment constr
_refine_ls_matrix_type full
_refine_ls_number_parameters 204
_refine_ls_number_reflns 3982
_refine_ls_number_restraints 0
_refine_ls_restrained_S_all 1.047
_refine_ls_R_factor_all 0.0454
_refine_ls_R_factor_gt 0.0350
_refine_ls_shift/su_max 0.001
_refine_ls_shift/su_mean 0.000
_refine_ls_structure_factor_coef Fsqd
_refine_ls_weighting_details 'w=1/[\s^2^(Fo^2^)+(0.0371P)^2^+0.3816P] where P=(Fo^2^+2Fc^2^)/3'
_refine_ls_weighting_scheme calc
_refine_ls_wR_factor_gt 0.0831
_refine_ls_wR_factor_ref 0.0874
_reflns_number_gt 3297
_reflns_number_total 3982
_reflns_threshold_expression 'I > 2\s(I)'
_cod_data_source_file tk5377sup1.cif
_cod_data_source_block I
_cod_database_code 2240960
_shelx_space_group_comment
;
The symmetry employed for this shelxl refinement is uniquely defined
by the following loop, which should always be used as a source of
symmetry information in preference to the above space-group names.
They are only intended as comments.
;

loop_
_space_group_symop_operation_xyz
'x, y, z'
'-x, -y, -z'

loop_
_atom_site_type_symbol
_atom_site_label
_atom_site_fract_x
_atom_site_fract_y
_atom_site_fract_z
_atom_site_U_iso_or_equiv
_atom_site_adp_type
_atom_site_calc_flag
_atom_site_occupancy
Br Br1 0.18479(4) 0.88031(3) 0.48841(3) 0.04996(12) Uani d 1
S S1 0.47494(6) 0.56515(5) 0.10695(5) 0.02289(12) Uani d 1
O O1 0.82901(18) 0.52534(15) 0.36828(13) 0.0255(3) Uani d 1
O O2 0.29324(19) 0.52076(15) 0.14556(15) 0.0318(3) Uani d 1
C C1 0.5830(2) 0.5705(2) 0.24007(18) 0.0215(4) Uani d 1
C C2 0.5307(2) 0.63609(19) 0.33233(18) 0.0212(4) Uani d 1
C C3 0.3713(3) 0.7126(2) 0.36069(19) 0.0252(4) Uani d 1
C C4 0.3916(3) 0.7625(2) 0.4560(2) 0.0305(5) Uani d 1
C C5 0.5531(3) 0.7344(2) 0.5293(2) 0.0320(5) Uani d 1
C C6 0.7045(3) 0.6511(2) 0.5047(2) 0.0292(4) Uani d 1
H H6 0.8151 0.6258 0.5538 0.035 Uiso calc 1
C C7 0.6896(3) 0.6060(2) 0.40654(18) 0.0232(4) Uani d 1
C C8 0.7605(3) 0.5054(2) 0.26755(19) 0.0230(4) Uani d 1
C C9 0.1912(3) 0.7347(2) 0.2948(2) 0.0353(5) Uani d 1
H H9A 0.0923 0.7254 0.3583 0.053 Uiso calc 1
H H9B 0.1951 0.6658 0.2564 0.053 Uiso calc 1
H H9C 0.1682 0.8275 0.2265 0.053 Uiso calc 1
C C10 0.5626(4) 0.7902(3) 0.6331(2) 0.0456(6) Uani d 1
H H10A 0.6826 0.7532 0.6771 0.068 Uiso calc 1
H H10B 0.4653 0.7624 0.6961 0.068 Uiso calc 1
H H10C 0.5460 0.8912 0.5936 0.068 Uiso calc 1
C C11 0.8919(3) 0.4230(2) 0.2093(2) 0.0315(5) Uani d 1
H H11A 0.8326 0.4174 0.1360 0.047 Uiso calc 1
H H11B 0.9303 0.3298 0.2745 0.047 Uiso calc 1
H H11C 0.9999 0.4674 0.1790 0.047 Uiso calc 1
C C12 0.4240(3) 0.7459(2) 0.00352(18) 0.0237(4) Uani d 1
C C13 0.2409(3) 0.8030(2) -0.0253(2) 0.0354(5) Uani d 1
H H13 0.1482 0.7498 0.0148 0.042 Uiso calc 1
C C14 0.1930(3) 0.9375(3) -0.1124(3) 0.0458(6) Uani d 1
H H14 0.0671 0.9775 -0.1315 0.055 Uiso calc 1
C C15 0.3276(4) 1.0137(3) -0.1718(2) 0.0425(6) Uani d 1
H H15 0.2950 1.1065 -0.2312 0.051 Uiso calc 1
C C16 0.5101(3) 0.9544(2) -0.1444(2) 0.0356(5) Uani d 1
H H16 0.6019 1.0078 -0.1858 0.043 Uiso calc 1
C C17 0.5636(3) 0.8195(2) -0.05849(19) 0.0266(4) Uani d 1
C C18 0.7640(3) 0.7562(3) -0.0369(2) 0.0373(5) Uani d 1
H H18A 0.8362 0.8142 -0.1052 0.056 Uiso calc 1
H H18B 0.7826 0.6637 -0.0391 0.056 Uiso calc 1
H H18C 0.8037 0.7494 0.0478 0.056 Uiso calc 1

loop_
_atom_site_aniso_label
_atom_site_aniso_U_11
_atom_site_aniso_U_22
_atom_site_aniso_U_33
_atom_site_aniso_U_12
_atom_site_aniso_U_13
_atom_site_aniso_U_23
Br1 0.05418(19) 0.03685(17) 0.05438(19) 0.00746(11) 0.01541(12) -0.02160(13)
S1 0.0205(2) 0.0245(3) 0.0253(2) -0.00667(18) -0.00178(17) -0.0098(2)
O1 0.0211(7) 0.0289(8) 0.0257(7) -0.0014(5) -0.0027(5) -0.0104(6)
O2 0.0237(7) 0.0313(8) 0.0385(8) -0.0127(6) -0.0026(6) -0.0074(7)
C1 0.0181(8) 0.0234(10) 0.0229(9) -0.0051(7) 0.0006(7) -0.0081(8)
C2 0.0211(9) 0.0195(9) 0.0206(9) -0.0045(7) 0.0020(7) -0.0047(7)
C3 0.0254(9) 0.0205(10) 0.0240(10) -0.0038(7) 0.0041(7) -0.0028(8)
C4 0.0375(11) 0.0194(10) 0.0291(11) -0.0006(8) 0.0082(8) -0.0062(8)
C5 0.0500(13) 0.0205(10) 0.0221(10) -0.0050(9) 0.0016(9) -0.0051(8)
C6 0.0370(11) 0.0247(11) 0.0234(10) -0.0047(8) -0.0046(8) -0.0059(8)
C7 0.0245(9) 0.0200(10) 0.0220(9) -0.0033(7) 0.0003(7) -0.0047(8)
C8 0.0208(9) 0.0244(10) 0.0241(10) -0.0058(7) 0.0003(7) -0.0089(8)
C9 0.0229(10) 0.0347(12) 0.0435(13) 0.0015(8) 0.0022(9) -0.0128(10)
C10 0.0743(18) 0.0328(13) 0.0322(13) -0.0039(12) -0.0018(12) -0.0173(11)
C11 0.0218(9) 0.0345(12) 0.0386(12) 0.0011(8) 0.0011(8) -0.0172(10)
C12 0.0271(9) 0.0242(10) 0.0205(9) -0.0055(8) -0.0020(7) -0.0086(8)
C13 0.0252(10) 0.0353(12) 0.0372(12) -0.0051(9) -0.0058(9) -0.0040(10)
C14 0.0367(13) 0.0393(14) 0.0466(15) 0.0009(10) -0.0116(11) -0.0022(11)
C15 0.0552(15) 0.0263(12) 0.0369(13) -0.0047(11) -0.0060(11) -0.0022(10)
C16 0.0467(13) 0.0309(12) 0.0300(11) -0.0169(10) 0.0021(9) -0.0082(9)
C17 0.0299(10) 0.0317(11) 0.0232(10) -0.0108(8) 0.0013(8) -0.0136(9)
C18 0.0287(11) 0.0438(14) 0.0376(12) -0.0146(10) 0.0073(9) -0.0110(10)

loop_
_atom_type_symbol
_atom_type_description
_atom_type_scat_dispersion_real
_atom_type_scat_dispersion_imag
_atom_type_scat_source
C C 0.0033 0.0016 'International Tables Vol C Tables 4.2.6.8 and 6.1.1.4'
H H 0.0000 0.0000 'International Tables Vol C Tables 4.2.6.8 and 6.1.1.4'
O O 0.0106 0.0060 'International Tables Vol C Tables 4.2.6.8 and 6.1.1.4'
S S 0.1246 0.1234 'International Tables Vol C Tables 4.2.6.8 and 6.1.1.4'
Br Br -0.2901 2.4595 'International Tables Vol C Tables 4.2.6.8 and 6.1.1.4'

loop_
_geom_angle_atom_site_label_1
_geom_angle_atom_site_label_2
_geom_angle_atom_site_label_3
_geom_angle_site_symmetry_3
_geom_angle
C4 Br1 Br1 2_576 173.50(6)
O2 S1 C1 . 110.19(9)
O2 S1 C12 . 105.80(9)
C1 S1 C12 . 101.64(9)
C8 O1 C7 . 106.53(14)
C8 C1 C2 . 106.98(16)
C8 C1 S1 . 117.93(15)
C2 C1 S1 . 135.02(15)
C7 C2 C3 . 119.21(18)
C7 C2 C1 . 104.32(16)
C3 C2 C1 . 136.46(18)
C4 C3 C2 . 115.32(18)
C4 C3 C9 . 122.90(19)
C2 C3 C9 . 121.76(19)
C3 C4 C5 . 125.3(2)
C3 C4 Br1 . 117.17(16)
C5 C4 Br1 . 117.52(16)
C6 C5 C4 . 117.8(2)
C6 C5 C10 . 120.1(2)
C4 C5 C10 . 122.0(2)
C7 C6 C5 . 117.64(19)
C7 C6 H6 . 121.2
C5 C6 H6 . 121.2
C6 C7 O1 . 124.63(17)
C6 C7 C2 . 124.46(19)
O1 C7 C2 . 110.91(16)
C1 C8 O1 . 111.23(17)
C1 C8 C11 . 133.54(19)
O1 C8 C11 . 115.20(16)
C3 C9 H9A . 109.5
C3 C9 H9B . 109.5
H9A C9 H9B . 109.5
C3 C9 H9C . 109.5
H9A C9 H9C . 109.5
H9B C9 H9C . 109.5
C5 C10 H10A . 109.5
C5 C10 H10B . 109.5
H10A C10 H10B . 109.5
C5 C10 H10C . 109.5
H10A C10 H10C . 109.5
H10B C10 H10C . 109.5
C8 C11 H11A . 109.5
C8 C11 H11B . 109.5
H11A C11 H11B . 109.5
C8 C11 H11C . 109.5
H11A C11 H11C . 109.5
H11B C11 H11C . 109.5
C13 C12 C17 . 121.35(19)
C13 C12 S1 . 116.73(15)
C17 C12 S1 . 121.36(15)
C14 C13 C12 . 119.8(2)
C14 C13 H13 . 120.1
C12 C13 H13 . 120.1
C15 C14 C13 . 120.0(2)
C15 C14 H14 . 120.0
C13 C14 H14 . 120.0
C14 C15 C16 . 119.6(2)
C14 C15 H15 . 120.2
C16 C15 H15 . 120.2
C15 C16 C17 . 122.1(2)
C15 C16 H16 . 119.0
C17 C16 H16 . 119.0
C16 C17 C12 . 117.10(19)
C16 C17 C18 . 120.40(19)
C12 C17 C18 . 122.48(19)
C17 C18 H18A . 109.5
C17 C18 H18B . 109.5
H18A C18 H18B . 109.5
C17 C18 H18C . 109.5
H18A C18 H18C . 109.5
H18B C18 H18C . 109.5

loop_
_geom_bond_atom_site_label_1
_geom_bond_atom_site_label_2
_geom_bond_site_symmetry_2
_geom_bond_distance
Br1 C4 . 1.905(2)
Br1 Br1 2_576 3.4521(5)
S1 O2 . 1.4921(14)
S1 C1 . 1.7561(19)
S1 C12 . 1.805(2)
O1 C8 . 1.366(2)
O1 C7 . 1.376(2)
C1 C8 . 1.360(3)
C1 C2 . 1.454(3)
C2 C7 . 1.395(3)
C2 C3 . 1.399(3)
C3 C4 . 1.389(3)
C3 C9 . 1.498(3)
C4 C5 . 1.409(3)
C5 C6 . 1.381(3)
C5 C10 . 1.505(3)
C6 C7 . 1.375(3)
C6 H6 . 0.9500
C8 C11 . 1.481(3)
C9 H9A . 0.9800
C9 H9B . 0.9800
C9 H9C . 0.9800
C10 H10A . 0.9800
C10 H10B . 0.9800
C10 H10C . 0.9800
C11 H11A . 0.9800
C11 H11B . 0.9800
C11 H11C . 0.9800
C12 C13 . 1.381(3)
C12 C17 . 1.399(3)
C13 C14 . 1.381(3)
C13 H13 . 0.9500
C14 C15 . 1.377(4)
C14 H14 . 0.9500
C15 C16 . 1.379(4)
C15 H15 . 0.9500
C16 C17 . 1.384(3)
C16 H16 . 0.9500
C17 C18 . 1.504(3)
C18 H18A . 0.9800
C18 H18B . 0.9800
C18 H18C . 0.9800

loop_
_geom_hbond_atom_site_label_D
_geom_hbond_atom_site_label_H
_geom_hbond_atom_site_label_A
_geom_hbond_site_symmetry_A
_geom_hbond_distance_DH
_geom_hbond_distance_HA
_geom_hbond_distance_DA
_geom_hbond_angle_DHA
C9 H9B O2 . 0.98 2.33 3.274(3) 162
C11 H11C O2 1_655 0.98 2.32 3.276(2) 166
C15 H15 Cg1 2_666 0.95 2.88 3.659(3) 140

loop_
_geom_torsion_atom_site_label_1
_geom_torsion_atom_site_label_2
_geom_torsion_atom_site_label_3
_geom_torsion_atom_site_label_4
_geom_torsion
O2 S1 C1 C8 130.07(16)
C12 S1 C1 C8 -118.10(16)
O2 S1 C1 C2 -53.3(2)
C12 S1 C1 C2 58.6(2)
C8 C1 C2 C7 1.7(2)
S1 C1 C2 C7 -175.25(16)
C8 C1 C2 C3 -177.1(2)
S1 C1 C2 C3 6.0(4)
C7 C2 C3 C4 5.3(3)
C1 C2 C3 C4 -176.1(2)
C7 C2 C3 C9 -173.01(18)
C1 C2 C3 C9 5.6(3)
C2 C3 C4 C5 -4.3(3)
C9 C3 C4 C5 174.0(2)
C2 C3 C4 Br1 174.84(13)
C9 C3 C4 Br1 -6.9(3)
C3 C4 C5 C6 0.3(3)
Br1 C4 C5 C6 -178.87(15)
C3 C4 C5 C10 -178.6(2)
Br1 C4 C5 C10 2.2(3)
C4 C5 C6 C7 2.7(3)
C10 C5 C6 C7 -178.4(2)
C5 C6 C7 O1 178.41(18)
C5 C6 C7 C2 -1.5(3)
C8 O1 C7 C6 -178.95(19)
C8 O1 C7 C2 1.0(2)
C3 C2 C7 C6 -2.7(3)
C1 C2 C7 C6 178.32(19)
C3 C2 C7 O1 177.36(16)
C1 C2 C7 O1 -1.6(2)
C2 C1 C8 O1 -1.1(2)
S1 C1 C8 O1 176.39(13)
C2 C1 C8 C11 -179.1(2)
S1 C1 C8 C11 -1.6(3)
C7 O1 C8 C1 0.1(2)
C7 O1 C8 C11 178.51(17)
O2 S1 C12 C13 -3.79(19)
C1 S1 C12 C13 -118.91(17)
O2 S1 C12 C17 -175.31(16)
C1 S1 C12 C17 69.58(17)
C17 C12 C13 C14 -3.1(3)
S1 C12 C13 C14 -174.6(2)
C12 C13 C14 C15 1.0(4)
C13 C14 C15 C16 0.5(4)
C14 C15 C16 C17 0.0(4)
C15 C16 C17 C12 -2.0(3)
C15 C16 C17 C18 176.6(2)
C13 C12 C17 C16 3.5(3)
S1 C12 C17 C16 174.66(16)
C13 C12 C17 C18 -175.1(2)
S1 C12 C17 C18 -3.9(3)

_cod_database_fobs_code 2240960
